data_4307206
loop_
_publ_author_name
'Volodymyr A. Yartys'
'Roman V. Denys'
'Jan Petter Maehlen'
'Christoph Frommen'
'Maximilian Fichtner'
'Boris M. Bulychev'
'Hermann Emerich'

_publ_contact_author_address 'Institute for Energy Technology, P.O. Box 40, Kjeller, NO 2027, NORWAY'
_publ_contact_author_email Volodymyr.Yartys@ife.no
_publ_contact_author_fax '+47 63 81 29 05'
_publ_contact_author_name 'Volodymyr Yartys'
_publ_contact_author_phone '+47 63 81 64 53'
_publ_section_title
;
Double-Bridge Bonding of Aluminium and Hydrogen in the Crystal Structure of
\g-AlH3
;
_journal_name_full 'Inorganic Chemistry'
_journal_page_first 1051
_journal_page_last 1055
_journal_paper_doi 10.1021/ic0617487
_journal_volume 46
_journal_year 2007
_chemical_formula_moiety 'Al H3'
_chemical_formula_structural 'Al H3'
_chemical_formula_sum 'Al H3'
_chemical_formula_weight 30.01
_chemical_name_common 'Gamma Aluminium Hydride'
_chemical_name_systematic Alane
_space_group_IT_number 58
_symmetry_cell_setting orthorhombic
_symmetry_space_group_name_Hall '-P 2 2n'
_symmetry_space_group_name_H-M 'P n n m'
_cell_angle_alpha 90.0
_cell_angle_beta 90.0
_cell_angle_gamma 90.0
_cell_formula_units_Z 6
_cell_length_a 5.38062(11)
_cell_length_b 7.35553(15)
_cell_length_c 5.77509(5)
_cell_measurement_temperature 293
_cell_volume 228.563(7)
_computing_structure_refinement GSAS
_pd_block_id 2006-09-13T19:59|ALH3-GAMMA_phase1|Volodymyr_Yartys||
_pd_char_colour White
_pd_phase_name AlH3-gamma
_refine_ls_goodness_of_fit_all 1.44
_refine_ls_matrix_type full
_refine_ls_number_parameters 29
_refine_ls_number_restraints 11
_refine_ls_shift/su_max 0.29
_refine_ls_shift/su_mean 0.05
_cod_data_source_file ic0617487si20060914_112629.cif
_cod_data_source_block ALH3-GAMMA_phase_1
_cod_original_cell_volume 228.562(6)
_cod_database_code 4307206

loop_
_symmetry_equiv_pos_site_id
_symmetry_equiv_pos_as_xyz
1 +x,+y,+z
2 -x+1/2,+y+1/2,+z+1/2
3 +x+1/2,-y+1/2,+z+1/2
4 -x,-y,+z
-1 -x,-y,-z
-2 +x+1/2,-y+1/2,-z+1/2
-3 -x+1/2,+y+1/2,-z+1/2
-4 +x,+y,-z

loop_
_atom_site_type_symbol
_atom_site_label
_atom_site_fract_x
_atom_site_fract_y
_atom_site_fract_z
_atom_site_occupancy
_atom_site_thermal_displace_type
_atom_site_U_iso_or_equiv
_atom_site_symmetry_multiplicity
Al Al1 0.0 0.0 0.5 1.0 Uiso 0.0126(5) 2
Al Al2 0.78742(18) 0.08486(16) 0.0 1.0 Uiso 0.00397(18) 4
H H1 0.0 0.5 0.5 1.0 Uiso 0.02 2
H H4 0.7622(20) 0.0777(22) 0.3088(13) 1.0 Uiso 0.02 8
H H3 0.0936(23) 0.1302(18) 0.0 1.0 Uiso 0.02 4
H H2 0.625(4) 0.2775(17) 0.0 1.0 Uiso 0.02 4

loop_
_atom_type_symbol
_atom_type_number_in_cell
Al 6.0
H 18.0

loop_
_geom_angle_atom_site_label_1
_geom_angle_atom_site_label_2
_geom_angle_atom_site_label_3
_geom_angle
_geom_angle_site_symmetry_1
_geom_angle_site_symmetry_2
_geom_angle_site_symmetry_3
_geom_angle_publ_flag
? ? ? ? ? ? ? ?

loop_
_geom_bond_atom_site_label_1
_geom_bond_atom_site_label_2
_geom_bond_distance
_geom_bond_site_symmetry_1
_geom_bond_site_symmetry_2
_geom_bond_publ_flag
? ? ? ? ? ?

loop_
_pd_block_diffractogram_id
2006-09-13T19:59|ALH3-GAMMA_H_01|Volodymyr_Yartys|BM01
